data_4502447
loop_
_publ_author_name
'Fucke, Katharina'
'Qureshi, Naseem'
'Yufit, Dmitry S.'
'Howard, Judith A. K.'
'Steed, Jonathan W.'

_publ_section_title
;
 Hydrogen Bonding Is Not Everything: Extensive Polymorphism in a System
 with Conserved Hydrogen Bonded Synthons
;
_journal_issue 2
_journal_name_full 'Crystal Growth &amp; Design'
_journal_page_first 880
_journal_paper_doi 10.1021/cg901224f
_journal_volume 10
_journal_year 2010
_chemical_absolute_configuration ad
_chemical_formula_moiety 'C13 H13 N3 O S'
_chemical_formula_sum 'C13 H13 N3 O S'
_chemical_formula_weight 259.32
_chemical_melting_point 140
_chemical_name_systematic
; 
1-(3-methylsulfanyl-phenyl)-3-pyridin-2-yl-urea (form III)
;
_space_group_IT_number 29
_symmetry_cell_setting orthorhombic
_symmetry_Int_Tables_number 29
_symmetry_space_group_name_Hall 'P 2c -2ac'
_symmetry_space_group_name_H-M 'P c a 21'
_atom_sites_solution_hydrogens geom
_atom_sites_solution_primary direct
_atom_sites_solution_secondary difmap
_audit_creation_method SHELXL-97
_cell_angle_alpha 90.00
_cell_angle_beta 90.00
_cell_angle_gamma 90.00
_cell_formula_units_Z 8
_cell_length_a 17.2320(14)
_cell_length_b 5.4830(4)
_cell_length_c 26.478(2)
_cell_measurement_reflns_used 2179
_cell_measurement_temperature 120(2)
_cell_measurement_theta_max 30.00
_cell_measurement_theta_min 2.49
_cell_volume 2501.7(3)
_computing_cell_refinement 'SAINT Ver. 6.45  (Bruker-AXS, 2003)'
_computing_data_collection 'SMART Ver. 5.630 (Bruker-AXS, 2003)'
_computing_data_reduction 'SAINT Ver. 6.45'
_computing_molecular_graphics 'SHELXTL Ver. 6.14'
_computing_publication_material 'SHELXTL Ver. 6.14'
_computing_structure_refinement 'SHELXTL Ver. 6.14'
_computing_structure_solution 'SHELXTL Ver. 6.14 (Bruker-AXS, 2003)'
_diffrn_ambient_temperature 120(2)
_diffrn_measured_fraction_theta_full 1.000
_diffrn_measured_fraction_theta_max 1.000
_diffrn_measurement_device_type 'Bruker SMART CCD 6000'
_diffrn_measurement_method '0.30\% \w scans'
_diffrn_radiation_monochromator graphite
_diffrn_radiation_source 'fine-focus sealed tube'
_diffrn_radiation_type Mo-K\a
_diffrn_radiation_wavelength 0.71073
_diffrn_reflns_av_R_equivalents 0.1134
_diffrn_reflns_av_sigmaI/netI 0.1220
_diffrn_reflns_limit_h_max 22
_diffrn_reflns_limit_h_min -22
_diffrn_reflns_limit_k_max 7
_diffrn_reflns_limit_k_min -7
_diffrn_reflns_limit_l_max 33
_diffrn_reflns_limit_l_min -34
_diffrn_reflns_number 16248
_diffrn_reflns_theta_full 27.50
_diffrn_reflns_theta_max 27.50
_diffrn_reflns_theta_min 2.36
_diffrn_standards_number 0
_exptl_absorpt_coefficient_mu 0.250
_exptl_absorpt_correction_type none
_exptl_crystal_colour colorless
_exptl_crystal_density_diffrn 1.377
_exptl_crystal_density_method 'not measured'
_exptl_crystal_description needle
_exptl_crystal_F_000 1088
_exptl_crystal_size_max 0.54
_exptl_crystal_size_mid 0.10
_exptl_crystal_size_min 0.02
_refine_diff_density_max 0.240
_refine_diff_density_min -0.429
_refine_diff_density_rms 0.059
_refine_ls_abs_structure_details 'Flack H D (1983), Acta Cryst. A39, 876-881'
_refine_ls_abs_structure_Flack 0.45(14)
_refine_ls_extinction_method none
_refine_ls_goodness_of_fit_ref 1.069
_refine_ls_hydrogen_treatment refxyz
_refine_ls_matrix_type full
_refine_ls_number_parameters 404
_refine_ls_number_reflns 5664
_refine_ls_number_restraints 1
_refine_ls_restrained_S_all 1.069
_refine_ls_R_factor_all 0.0977
_refine_ls_R_factor_gt 0.0557
_refine_ls_shift/su_max 0.037
_refine_ls_shift/su_mean 0.001
_refine_ls_structure_factor_coef Fsqd
_refine_ls_weighting_details 'calc w=1/[\s^2^(Fo^2^)+(0.0100P)^2^+0.0000P] where P=(Fo^2^+2Fc^2^)/3'
_refine_ls_weighting_scheme calc
_refine_ls_wR_factor_gt 0.0997
_refine_ls_wR_factor_ref 0.1068
_reflns_number_gt 3333
_reflns_number_total 5664
_reflns_threshold_expression I>2\s(I)
_cod_data_source_file cg901224f_si_001.cif
_cod_data_source_block s287_L_III
_cod_depositor_comments
;
The following automatic conversions were performed:

'_symmetry_cell_setting' value 'Orthorhombic' changed to
'orthorhombic' according to
/home/saulius/struct/CIF-dictionaries/cif_core.dic dictionary named
'cif_core.dic' version 2.4.2 from 2011-04-26.

Automatic conversion script
Id: cif_fix_values 1715 2011-07-08 13:25:40Z adriana 
;
_cod_original_sg_symbol_Hall 'P 2c -2ac   '
_cod_original_sg_symbol_H-M 'P c a 21    '
_cod_database_code 4502447

loop_
_symmetry_equiv_pos_as_xyz
'x, y, z'
'-x, -y, z+1/2'
'x+1/2, -y, z'
'-x+1/2, y, z+1/2'

loop_
_atom_site_label
_atom_site_type_symbol
_atom_site_fract_x
_atom_site_fract_y
_atom_site_fract_z
_atom_site_U_iso_or_equiv
_atom_site_adp_type
_atom_site_occupancy
_atom_site_symmetry_multiplicity
_atom_site_calc_flag
S1 S 0.29827(11) 0.4506(3) 0.23272(5) 0.0363(4) Uani 1 1 d
S2 S -0.05042(11) -0.0172(2) -0.21937(5) 0.0382(4) Uani 1 1 d
O1 O 0.18635(18) 0.3450(6) 0.05807(12) 0.0304(8) Uani 1 1 d
O2 O 0.06337(18) 0.1594(5) -0.04383(12) 0.0267(7) Uani 1 1 d
N1 N 0.2545(2) 0.6971(7) 0.04366(14) 0.0247(9) Uani 1 1 d
N2 N 0.1781(4) 0.5205(7) -0.0184(2) 0.0262(13) Uani 1 1 d
N3 N 0.2365(2) 0.8757(7) -0.05038(14) 0.0244(9) Uani 1 1 d
N21 N -0.0058(2) -0.1891(7) -0.02612(15) 0.0253(9) Uani 1 1 d
N22 N 0.0706(4) -0.0031(7) 0.0347(2) 0.0237(12) Uani 1 1 d
N23 N 0.0115(2) -0.3528(6) 0.06836(14) 0.0252(9) Uani 1 1 d
C1 C 0.2251(3) 0.2353(9) 0.21396(19) 0.0306(11) Uani 1 1 d
C2 C 0.3148(3) 0.6300(8) 0.17852(17) 0.0270(11) Uani 1 1 d
C3 C 0.2783(3) 0.5812(10) 0.1320(2) 0.0278(12) Uani 1 1 d
C4 C 0.2907(2) 0.7335(8) 0.09131(16) 0.0225(10) Uani 1 1 d
C5 C 0.3388(3) 0.9374(9) 0.0960(2) 0.0243(11) Uani 1 1 d
C6 C 0.3764(4) 0.9790(9) 0.1421(3) 0.0275(15) Uani 1 1 d
C7 C 0.3639(3) 0.8270(9) 0.18257(18) 0.0281(11) Uani 1 1 d
C8 C 0.2051(4) 0.5152(8) 0.0298(3) 0.0241(15) Uani 1 1 d
C9 C 0.1920(2) 0.6825(8) -0.05812(17) 0.0222(10) Uani 1 1 d
C10 C 0.1570(3) 0.6270(8) -0.10507(18) 0.0241(11) Uani 1 1 d
C11 C 0.1707(3) 0.7865(9) -0.14481(18) 0.0275(11) Uani 1 1 d
C12 C 0.2167(4) 0.9903(8) -0.1367(3) 0.0286(15) Uani 1 1 d
C13 C 0.2487(5) 1.0274(9) -0.0897(3) 0.0289(15) Uani 1 1 d
C21 C 0.0230(3) 0.2049(9) -0.2061(2) 0.0334(12) Uani 1 1 d
C22 C -0.0641(3) -0.1731(8) -0.16175(16) 0.0257(10) Uani 1 1 d
C23 C -0.0285(3) -0.1031(10) -0.11690(18) 0.0255(11) Uani 1 1 d
C24 C -0.0407(2) -0.2454(8) -0.07356(17) 0.0229(10) Uani 1 1 d
C25 C -0.0870(3) -0.4524(9) -0.0750(2) 0.0284(13) Uani 1 1 d
C26 C -0.1213(4) -0.5162(8) -0.1199(3) 0.0256(14) Uani 1 1 d
C27 C -0.1112(3) -0.3808(8) -0.16397(19) 0.0281(11) Uani 1 1 d
C28 C 0.0412(4) -0.0042(8) -0.0152(2) 0.0215(15) Uani 1 1 d
C29 C 0.0582(2) -0.1599(8) 0.07439(16) 0.0232(10) Uani 1 1 d
C30 C 0.0970(3) -0.1123(9) 0.12016(17) 0.0258(11) Uani 1 1 d
C31 C 0.0857(3) -0.2699(8) 0.15967(19) 0.0281(11) Uani 1 1 d
C32 C 0.0368(4) -0.4691(9) 0.1546(3) 0.0243(14) Uani 1 1 d
C33 C 0.0023(5) -0.5036(8) 0.1077(3) 0.0248(14) Uani 1 1 d
H1N H 0.264(3) 0.809(8) 0.0193(18) 0.040 Uiso 1 1 d
H2N H 0.148(3) 0.388(9) -0.0222(19) 0.040 Uiso 1 1 d
H21N H -0.014(3) -0.296(9) 0.0029(18) 0.040 Uiso 1 1 d
H22N H 0.101(3) 0.109(9) 0.038(2) 0.040 Uiso 1 1 d
H1A H 0.170(3) 0.357(8) 0.2079(17) 0.040 Uiso 1 1 d
H1B H 0.240(3) 0.124(8) 0.1878(16) 0.040 Uiso 1 1 d
H1C H 0.220(3) 0.139(7) 0.2506(17) 0.040 Uiso 1 1 d
H3 H 0.245(3) 0.401(9) 0.131(2) 0.040 Uiso 1 1 d
H5 H 0.342(3) 1.052(8) 0.071(2) 0.040 Uiso 1 1 d
H6 H 0.407(3) 1.116(8) 0.1444(17) 0.040 Uiso 1 1 d
H7 H 0.393(3) 0.862(8) 0.2149(18) 0.040 Uiso 1 1 d
H10 H 0.119(4) 0.457(8) -0.105(2) 0.040 Uiso 1 1 d
H11 H 0.146(3) 0.749(8) -0.1816(17) 0.040 Uiso 1 1 d
H12 H 0.227(3) 1.141(8) -0.1682(17) 0.040 Uiso 1 1 d
H13 H 0.280(3) 1.187(8) -0.0825(18) 0.040 Uiso 1 1 d
H21A H 0.063(3) 0.123(9) -0.1964(18) 0.040 Uiso 1 1 d
H21B H 0.033(3) 0.285(8) -0.2370(19) 0.040 Uiso 1 1 d
H21C H 0.015(3) 0.329(9) -0.1832(17) 0.040 Uiso 1 1 d
H23 H -0.002(3) 0.056(8) -0.117(2) 0.040 Uiso 1 1 d
H25 H -0.095(3) -0.542(8) -0.0442(18) 0.040 Uiso 1 1 d
H26 H -0.156(3) -0.662(8) -0.1208(16) 0.040 Uiso 1 1 d
H27 H -0.139(3) -0.435(8) -0.1953(17) 0.040 Uiso 1 1 d
H30 H 0.129(4) 0.058(9) 0.122(2) 0.040 Uiso 1 1 d
H31 H 0.114(3) -0.241(8) 0.1912(17) 0.040 Uiso 1 1 d
H32 H 0.030(3) -0.579(8) 0.1802(18) 0.040 Uiso 1 1 d
H33 H -0.030(3) -0.661(9) 0.1015(17) 0.040 Uiso 1 1 d

loop_
_atom_site_aniso_label
_atom_site_aniso_U_11
_atom_site_aniso_U_22
_atom_site_aniso_U_33
_atom_site_aniso_U_23
_atom_site_aniso_U_13
_atom_site_aniso_U_12
S1 0.0393(10) 0.0476(7) 0.0221(8) 0.0015(7) -0.0078(7) -0.0015(7)
S2 0.0368(9) 0.0516(8) 0.0263(8) 0.0062(7) -0.0051(8) -0.0110(6)
O1 0.0278(18) 0.0347(18) 0.0287(18) 0.0027(16) -0.0060(15) -0.0088(15)
O2 0.0278(18) 0.0282(17) 0.0240(17) 0.0065(15) -0.0027(15) -0.0066(15)
N1 0.019(2) 0.032(2) 0.023(2) -0.0006(17) -0.0032(17) -0.0072(18)
N2 0.029(3) 0.031(2) 0.018(3) 0.0017(18) -0.004(3) -0.0090(18)
N3 0.021(2) 0.028(2) 0.024(2) 0.0026(17) 0.0034(16) -0.0001(17)
N21 0.022(2) 0.031(2) 0.023(2) 0.0017(18) -0.0036(18) -0.0051(18)
N22 0.025(3) 0.024(2) 0.022(3) 0.0019(17) -0.004(2) -0.0095(16)
N23 0.021(2) 0.029(2) 0.026(2) 0.0036(19) 0.0009(16) -0.0014(18)
C1 0.024(3) 0.039(3) 0.029(3) -0.003(2) 0.002(2) 0.001(2)
C2 0.018(2) 0.033(3) 0.030(3) -0.007(2) 0.0020(19) 0.005(2)
C3 0.027(3) 0.032(3) 0.024(3) -0.001(2) -0.006(2) 0.003(2)
C4 0.019(2) 0.027(2) 0.022(2) -0.0014(19) -0.0038(19) 0.004(2)
C5 0.018(3) 0.030(3) 0.024(3) 0.000(2) 0.001(2) -0.001(2)
C6 0.012(3) 0.032(3) 0.038(4) -0.010(2) -0.007(2) 0.000(2)
C7 0.019(2) 0.039(3) 0.026(3) -0.008(2) -0.002(2) 0.005(2)
C8 0.014(4) 0.026(3) 0.032(4) 0.000(2) 0.000(3) 0.001(2)
C9 0.016(2) 0.024(2) 0.027(3) 0.001(2) 0.0011(19) 0.0029(19)
C10 0.021(3) 0.025(3) 0.026(3) 0.001(2) 0.000(2) 0.001(2)
C11 0.026(3) 0.033(3) 0.024(2) 0.002(2) -0.001(2) 0.010(2)
C12 0.027(4) 0.029(3) 0.030(4) 0.006(2) 0.006(3) 0.005(2)
C13 0.031(4) 0.028(3) 0.028(4) 0.006(2) 0.003(3) 0.000(2)
C21 0.031(3) 0.035(3) 0.033(3) 0.006(2) 0.002(2) 0.004(2)
C22 0.020(2) 0.034(3) 0.023(2) 0.002(2) -0.0022(19) 0.005(2)
C23 0.015(2) 0.034(3) 0.028(3) -0.001(2) -0.001(2) 0.002(2)
C24 0.011(2) 0.034(3) 0.024(2) -0.002(2) -0.0017(18) 0.0003(19)
C25 0.025(3) 0.030(3) 0.031(3) -0.005(3) -0.005(2) 0.002(2)
C26 0.024(3) 0.025(3) 0.028(3) 0.000(2) 0.000(2) -0.002(2)
C27 0.020(2) 0.035(3) 0.029(3) -0.007(2) -0.003(2) -0.005(2)
C28 0.022(4) 0.028(3) 0.015(3) -0.0037(19) -0.001(3) -0.0015(19)
C29 0.022(2) 0.029(2) 0.019(2) 0.003(2) 0.0018(19) 0.005(2)
C30 0.020(2) 0.039(3) 0.019(2) -0.005(2) -0.001(2) 0.004(2)
C31 0.025(3) 0.032(3) 0.027(3) -0.001(2) -0.001(2) 0.006(2)
C32 0.025(3) 0.030(3) 0.018(3) 0.001(2) 0.003(3) 0.008(2)
C33 0.016(3) 0.028(3) 0.030(3) -0.001(2) 0.004(3) 0.0021(19)

loop_
_atom_type_symbol
_atom_type_description
_atom_type_scat_dispersion_real
_atom_type_scat_dispersion_imag
_atom_type_scat_source
C C 0.0033 0.0016 'International Tables Vol C Tables 4.2.6.8 and 6.1.1.4'
H H 0.0000 0.0000 'International Tables Vol C Tables 4.2.6.8 and 6.1.1.4'
N N 0.0061 0.0033 'International Tables Vol C Tables 4.2.6.8 and 6.1.1.4'
O O 0.0106 0.0060 'International Tables Vol C Tables 4.2.6.8 and 6.1.1.4'
S S 0.1246 0.1234 'International Tables Vol C Tables 4.2.6.8 and 6.1.1.4'

loop_
_geom_angle_atom_site_label_1
_geom_angle_atom_site_label_2
_geom_angle_atom_site_label_3
_geom_angle
_geom_angle_publ_flag
C2 S1 C1 104.8(2) yes
C22 S2 C21 104.7(2) yes
C8 N1 C4 128.1(5) yes
C8 N1 H1N 115(3) ?
C4 N1 H1N 117(3) ?
C8 N2 C9 131.4(5) yes
C8 N2 H2N 107(3) ?
C9 N2 H2N 122(3) ?
C9 N3 C13 117.6(5) yes
C28 N21 C24 127.8(5) yes
C28 N21 H21N 112(3) ?
C24 N21 H21N 120(3) ?
C29 N22 C28 131.0(4) yes
C29 N22 H22N 120(4) ?
C28 N22 H22N 109(4) ?
C33 N23 C29 117.8(4) yes
S1 C1 H1A 104(2) ?
S1 C1 H1B 115(3) ?
H1A C1 H1B 119(4) ?
S1 C1 H1C 97(2) ?
H1A C1 H1C 109(3) ?
H1B C1 H1C 111(3) ?
C7 C2 C3 119.5(4) yes
C7 C2 S1 118.3(4) yes
C3 C2 S1 122.2(4) yes
C4 C3 C2 119.9(5) yes
C4 C3 H3 126(3) ?
C2 C3 H3 114(3) ?
C3 C4 C5 120.5(4) yes
C3 C4 N1 122.6(4) yes
C5 C4 N1 116.8(4) yes
C4 C5 C6 118.8(5) yes
C4 C5 H5 121(4) ?
C6 C5 H5 119(3) ?
C7 C6 C5 120.6(5) yes
C7 C6 H6 122(3) ?
C5 C6 H6 117(3) ?
C6 C7 C2 120.7(5) yes
C6 C7 H7 118(3) ?
C2 C7 H7 121(3) ?
O1 C8 N2 119.7(5) yes
O1 C8 N1 123.4(6) yes
N2 C8 N1 116.9(5) yes
N3 C9 N2 119.5(4) yes
N3 C9 C10 123.7(4) yes
N2 C9 C10 116.8(4) yes
C11 C10 C9 117.3(4) yes
C11 C10 H10 127(3) ?
C9 C10 H10 115(3) ?
C12 C11 C10 119.1(5) yes
C12 C11 H11 121(2) ?
C10 C11 H11 120(2) ?
C13 C12 C11 119.3(6) yes
C13 C12 H12 118(2) ?
C11 C12 H12 122(2) ?
N3 C13 C12 123.0(6) yes
N3 C13 H13 117(3) ?
C12 C13 H13 120(3) ?
S2 C21 H21A 106(3) ?
S2 C21 H21B 106(3) ?
H21A C21 H21B 111(4) ?
S2 C21 H21C 121(3) ?
H21A C21 H21C 108(4) ?
H21B C21 H21C 105(4) ?
C23 C22 C27 121.1(4) yes
C23 C22 S2 123.1(4) yes
C27 C22 S2 115.8(3) yes
C22 C23 C24 118.6(5) yes
C22 C23 H23 116(3) ?
C24 C23 H23 125(3) ?
C25 C24 C23 121.2(5) yes
C25 C24 N21 116.4(4) yes
C23 C24 N21 122.5(4) yes
C26 C25 C24 118.7(5) yes
C26 C25 H25 123(3) ?
C24 C25 H25 118(3) ?
C25 C26 C27 122.3(5) yes
C25 C26 H26 119(3) ?
C27 C26 H26 119(3) ?
C26 C27 C22 118.1(5) yes
C26 C27 H27 118(3) ?
C22 C27 H27 124(3) ?
O2 C28 N21 127.6(6) yes
O2 C28 N22 117.4(5) yes
N21 C28 N22 115.0(5) yes
N23 C29 N22 119.8(4) yes
N23 C29 C30 122.3(4) yes
N22 C29 C30 117.9(4) yes
C31 C30 C29 118.2(5) yes
C31 C30 H30 126(3) ?
C29 C30 H30 116(3) ?
C30 C31 C32 120.6(5) yes
C30 C31 H31 119(3) ?
C32 C31 H31 121(3) ?
C31 C32 C33 116.9(5) yes
C31 C32 H32 122(3) ?
C33 C32 H32 121(3) ?
N23 C33 C32 124.1(5) yes
N23 C33 H33 117(3) ?
C32 C33 H33 119(3) ?

loop_
_geom_bond_atom_site_label_1
_geom_bond_atom_site_label_2
_geom_bond_distance
_geom_bond_publ_flag
S1 C2 1.763(5) yes
S1 C1 1.798(5) yes
S2 C22 1.765(5) yes
S2 C21 1.790(5) yes
O1 C8 1.239(6) yes
O2 C28 1.234(6) yes
N1 C8 1.362(6) yes
N1 C4 1.422(5) yes
N1 H1N 0.91(5) ?
N2 C8 1.359(9) yes
N2 C9 1.396(7) yes
N2 H2N 0.90(5) ?
N3 C9 1.324(5) yes
N3 C13 1.350(7) yes
N21 C28 1.330(6) yes
N21 C24 1.426(5) yes
N21 H21N 0.98(5) ?
N22 C29 1.374(7) yes
N22 C28 1.417(9) yes
N22 H22N 0.81(5) ?
N23 C33 1.338(7) yes
N23 C29 1.339(6) yes
C1 H1A 1.18(5) ?
C1 H1B 0.96(4) ?
C1 H1C 1.11(4) ?
C2 C7 1.376(6) yes
C2 C3 1.410(7) yes
C3 C4 1.379(7) yes
C3 H3 1.14(5) ?
C4 C5 1.397(7) yes
C5 C6 1.400(8) yes
C5 H5 0.91(5) ?
C6 C7 1.375(8) yes
C6 H6 0.92(5) ?
C7 H7 1.01(5) ?
C9 C10 1.415(6) yes
C10 C11 1.388(7) yes
C10 H10 1.14(5) ?
C11 C12 1.387(7) yes
C11 H11 1.08(5) ?
C12 C13 1.375(10) yes
C12 H12 1.19(4) ?
C13 H13 1.05(5) ?
C21 H21A 0.86(5) ?
C21 H21B 0.95(5) ?
C21 H21C 0.92(5) ?
C22 C23 1.391(6) yes
C22 C27 1.400(6) yes
C23 C24 1.403(7) yes
C23 H23 0.99(5) ?
C24 C25 1.388(7) yes
C25 C26 1.373(9) yes
C25 H25 0.96(5) ?
C26 C27 1.394(8) yes
C26 H26 0.99(5) ?
C27 H27 1.01(5) ?
C29 C30 1.409(6) yes
C30 C31 1.371(6) yes
C30 H30 1.09(5) ?
C31 C32 1.386(7) yes
C31 H31 0.98(5) ?
C32 C33 1.391(9) yes
C32 H32 0.91(4) ?
C33 H33 1.04(5) ?

loop_
_geom_hbond_atom_site_label_D
_geom_hbond_atom_site_label_H
_geom_hbond_atom_site_label_A
_geom_hbond_distance_DH
_geom_hbond_distance_HA
_geom_hbond_distance_DA
_geom_hbond_angle_DHA
N1 H1N N3 0.91(5) 1.94(5) 2.693(5) 139(4)
N2 H2N O2 0.90(5) 2.01(5) 2.878(6) 163(5)
N21 H21N N23 0.98(5) 1.81(5) 2.675(5) 145(4)
N22 H22N O1 0.81(5) 2.03(5) 2.829(6) 167(5)
